data_4021726
loop_
_publ_author_name
'Zhi-Guo Wang'
'Bao-Han Zhou'
'Yun-Feng Chen'
'Guo-Dong Yin'
'Yi-Tao Li'
'An-Xin Wu'
'Lyle Isaacs'

_publ_section_title
;
 Substituent Effects Control the Self-Association of Molecular Clips
 in the Crystalline State
;
_journal_name_full 'Journal of Organic Chemistry'
_journal_page_first 4502
_journal_page_last 4508
_journal_paper_doi 10.1021/jo0603375
_journal_volume 71
_journal_year 2006
_chemical_formula_moiety 'C32 H37 N5 O6'
_chemical_formula_sum 'C32 H37 N5 O6'
_chemical_formula_weight 587.67
_chemical_name_systematic
; 
 ? 
;
_space_group_IT_number 88
_symmetry_cell_setting tetragonal
_symmetry_space_group_name_Hall '-I 4ad'
_symmetry_space_group_name_H-M 'I 41/a :2'
_atom_sites_solution_hydrogens geom
_atom_sites_solution_primary direct
_atom_sites_solution_secondary difmap
_audit_creation_method SHELXL-97
_cell_angle_alpha 90.00
_cell_angle_beta 90.00
_cell_angle_gamma 90.00
_cell_formula_units_Z 16
_cell_length_a 29.7596(18)
_cell_length_b 29.7596(18)
_cell_length_c 14.0373(16)
_cell_measurement_reflns_used 6093
_cell_measurement_temperature 292(2)
_cell_measurement_theta_max 22.88
_cell_measurement_theta_min 2.51
_cell_volume 12431.9(18)
_computing_cell_refinement 'Bruker SMART'
_computing_data_collection 'Bruker SMART'
_computing_data_reduction 'Bruker SAINT'
_computing_molecular_graphics 'Bruker SHELXTL'
_computing_publication_material 'Bruker SHELXTL'
_computing_structure_refinement 'SHELXL-97 (Sheldrick, 1997)'
_computing_structure_solution 'SHELXS-97 (Sheldrick, 1990)'
_diffrn_ambient_temperature 292(2)
_diffrn_measured_fraction_theta_full 0.994
_diffrn_measured_fraction_theta_max 0.994
_diffrn_measurement_device_type 'CCD area detector'
_diffrn_measurement_method 'phi and omega scans'
_diffrn_radiation_monochromator graphite
_diffrn_radiation_source 'fine-focus sealed tube'
_diffrn_radiation_type MoK\a
_diffrn_radiation_wavelength 0.71073
_diffrn_reflns_av_R_equivalents 0.0889
_diffrn_reflns_av_sigmaI/netI 0.0538
_diffrn_reflns_limit_h_max 39
_diffrn_reflns_limit_h_min -39
_diffrn_reflns_limit_k_max 38
_diffrn_reflns_limit_k_min -39
_diffrn_reflns_limit_l_max 18
_diffrn_reflns_limit_l_min -18
_diffrn_reflns_number 72457
_diffrn_reflns_theta_full 28.28
_diffrn_reflns_theta_max 28.28
_diffrn_reflns_theta_min 1.37
_exptl_absorpt_coefficient_mu 0.088
_exptl_absorpt_correction_type none
_exptl_crystal_colour colorless
_exptl_crystal_density_diffrn 1.256
_exptl_crystal_density_method 'not measured'
_exptl_crystal_description colour
_exptl_crystal_F_000 4992
_exptl_crystal_size_max 0.20
_exptl_crystal_size_mid 0.20
_exptl_crystal_size_min 0.06
_refine_diff_density_max 0.299
_refine_diff_density_min -0.194
_refine_diff_density_rms 0.044
_refine_ls_extinction_method none
_refine_ls_goodness_of_fit_ref 0.928
_refine_ls_hydrogen_treatment constr
_refine_ls_matrix_type full
_refine_ls_number_parameters 395
_refine_ls_number_reflns 7675
_refine_ls_number_restraints 0
_refine_ls_restrained_S_all 0.928
_refine_ls_R_factor_all 0.0769
_refine_ls_R_factor_gt 0.0452
_refine_ls_shift/su_max 0.001
_refine_ls_shift/su_mean 0.000
_refine_ls_structure_factor_coef Fsqd
_refine_ls_weighting_details 'calc w=1/[\s^2^(Fo^2^)+(0.0736P)^2^+0.0000P] where P=(Fo^2^+2Fc^2^)/3'
_refine_ls_weighting_scheme calc
_refine_ls_wR_factor_gt 0.1179
_refine_ls_wR_factor_ref 0.1302
_reflns_number_gt 4540
_reflns_number_total 7675
_reflns_threshold_expression >2sigma(I)
_cod_data_source_file jo0603375si20060217_102435.cif
_cod_depositor_comments
;
The following automatic conversions were performed:
'_symmetry_cell_setting' value 'Tetragonal' changed to 'tetragonal'
according to '/home/saulius/struct/CIF-dictionaries/cif_core.dic'
dictionary named 'cif_core.dic' version 2.4.1 from 2010-06-29.

Automatic conversion script
Id: cif_fix_enum 1527 2010-12-29 10:47:43Z saulius 
;
_cod_original_sg_symbol_H-M 'I 41/a'
_cod_database_code 4021726

loop_
_symmetry_equiv_pos_as_xyz
'x, y, z'
'-x+1/2, -y, z+1/2'
'-y+3/4, x+1/4, z+1/4'
'y+3/4, -x+3/4, z+3/4'
'x+1/2, y+1/2, z+1/2'
'-x+1, -y+1/2, z+1'
'-y+5/4, x+3/4, z+3/4'
'y+5/4, -x+5/4, z+5/4'
'-x, -y, -z'
'x-1/2, y, -z-1/2'
'y-3/4, -x-1/4, -z-1/4'
'-y-3/4, x-3/4, -z-3/4'
'-x+1/2, -y+1/2, -z+1/2'
'x, y+1/2, -z'
'y-1/4, -x+1/4, -z+1/4'
'-y-1/4, x-1/4, -z-1/4'

loop_
_atom_site_label
_atom_site_type_symbol
_atom_site_fract_x
_atom_site_fract_y
_atom_site_fract_z
_atom_site_U_iso_or_equiv
_atom_site_adp_type
_atom_site_occupancy
_atom_site_symmetry_multiplicity
_atom_site_calc_flag
_atom_site_refinement_flags
C1 C 0.31524(9) 0.52697(8) 0.52542(17) 0.1100(9) Uani 1 1 d .
H1A H 0.2844 0.5311 0.5438 0.165 Uiso 1 1 calc R
H1B H 0.3166 0.5094 0.4681 0.165 Uiso 1 1 calc R
H1C H 0.3289 0.5557 0.5144 0.165 Uiso 1 1 calc R
C2 C 0.41409(9) 0.50955(9) 0.51505(15) 0.1053(9) Uani 1 1 d .
H2A H 0.4447 0.5003 0.5238 0.158 Uiso 1 1 calc R
H2B H 0.4129 0.5416 0.5080 0.158 Uiso 1 1 calc R
H2C H 0.4021 0.4956 0.4589 0.158 Uiso 1 1 calc R
C3 C 0.34033(7) 0.50267(6) 0.60463(13) 0.0680(5) Uani 1 1 d .
C4 C 0.31666(6) 0.48687(5) 0.68286(12) 0.0564(4) Uani 1 1 d .
H4 H 0.2857 0.4909 0.6843 0.068 Uiso 1 1 calc R
C5 C 0.33705(5) 0.46541(5) 0.75874(11) 0.0432(4) Uani 1 1 d .
C6 C 0.38357(5) 0.45963(5) 0.75710(11) 0.0433(4) Uani 1 1 d .
C7 C 0.40723(6) 0.47469(5) 0.67798(12) 0.0551(4) Uani 1 1 d .
H7 H 0.4382 0.4706 0.6763 0.066 Uiso 1 1 calc R
C8 C 0.38640(8) 0.49561(6) 0.60119(13) 0.0683(6) Uani 1 1 d .
C9 C 0.30899(5) 0.44874(5) 0.84131(10) 0.0415(4) Uani 1 1 d .
H9A H 0.3181 0.4646 0.8985 0.050 Uiso 1 1 calc R
H9B H 0.2778 0.4561 0.8292 0.050 Uiso 1 1 calc R
C10 C 0.40816(5) 0.43771(5) 0.83921(11) 0.0412(4) Uani 1 1 d .
H10A H 0.4401 0.4373 0.8250 0.049 Uiso 1 1 calc R
H10B H 0.4039 0.4558 0.8959 0.049 Uiso 1 1 calc R
C11 C 0.29357(4) 0.37029(5) 0.79612(9) 0.0346(3) Uani 1 1 d .
C12 C 0.41366(5) 0.35518(5) 0.82150(9) 0.0344(3) Uani 1 1 d .
C13 C 0.35121(4) 0.38184(4) 0.90583(9) 0.0336(3) Uani 1 1 d .
C14 C 0.35044(5) 0.39401(5) 1.01262(10) 0.0393(3) Uani 1 1 d .
C15 C 0.39557(6) 0.40355(5) 1.15052(10) 0.0512(4) Uani 1 1 d .
H15A H 0.4233 0.3895 1.1711 0.061 Uiso 1 1 calc R
H15B H 0.3708 0.3879 1.1809 0.061 Uiso 1 1 calc R
C16 C 0.39540(7) 0.45145(6) 1.18079(12) 0.0652(5) Uani 1 1 d .
H16A H 0.4194 0.4672 1.1495 0.098 Uiso 1 1 calc R
H16B H 0.3995 0.4532 1.2485 0.098 Uiso 1 1 calc R
H16C H 0.3672 0.4650 1.1639 0.098 Uiso 1 1 calc R
C17 C 0.34619(4) 0.32972(4) 0.88644(9) 0.0336(3) Uani 1 1 d .
C18 C 0.33382(5) 0.30070(5) 0.97386(10) 0.0408(3) Uani 1 1 d .
C19 C 0.36064(6) 0.27213(6) 1.11972(11) 0.0575(5) Uani 1 1 d .
H19A H 0.3497 0.2425 1.1023 0.069 Uiso 1 1 calc R
H19B H 0.3387 0.2862 1.1614 0.069 Uiso 1 1 calc R
C20 C 0.40476(8) 0.26845(8) 1.16874(15) 0.0918(7) Uani 1 1 d .
H20A H 0.4271 0.2586 1.1241 0.138 Uiso 1 1 calc R
H20B H 0.4025 0.2471 1.2198 0.138 Uiso 1 1 calc R
H20C H 0.4131 0.2973 1.1940 0.138 Uiso 1 1 calc R
C21 C 0.29839(5) 0.28824(5) 0.76434(10) 0.0413(4) Uani 1 1 d .
H21A H 0.2685 0.2922 0.7379 0.050 Uiso 1 1 calc R
H21B H 0.2972 0.2631 0.8084 0.050 Uiso 1 1 calc R
C22 C 0.39627(5) 0.27488(5) 0.80020(10) 0.0412(4) Uani 1 1 d .
H22A H 0.3829 0.2513 0.8385 0.049 Uiso 1 1 calc R
H22B H 0.4283 0.2689 0.7963 0.049 Uiso 1 1 calc R
C23 C 0.33051(5) 0.27680(4) 0.68443(10) 0.0396(3) Uani 1 1 d .
C24 C 0.31442(6) 0.27087(5) 0.59270(11) 0.0469(4) Uani 1 1 d .
H24 H 0.2837 0.2731 0.5820 0.056 Uiso 1 1 calc R
C25 C 0.34247(6) 0.26166(5) 0.51601(11) 0.0522(4) Uani 1 1 d .
C26 C 0.38873(6) 0.25950(5) 0.53160(11) 0.0496(4) Uani 1 1 d .
C27 C 0.40472(5) 0.26459(5) 0.62403(11) 0.0453(4) Uani 1 1 d .
H27 H 0.4355 0.2627 0.6346 0.054 Uiso 1 1 calc R
C28 C 0.37673(5) 0.27238(4) 0.70101(10) 0.0387(3) Uani 1 1 d .
C29 C 0.32266(8) 0.25428(7) 0.41828(13) 0.0799(6) Uani 1 1 d .
H29A H 0.3321 0.2780 0.3765 0.120 Uiso 1 1 calc R
H29B H 0.2905 0.2542 0.4226 0.120 Uiso 1 1 calc R
H29C H 0.3328 0.2259 0.3936 0.120 Uiso 1 1 calc R
C30 C 0.42120(7) 0.25150(7) 0.45090(13) 0.0748(6) Uani 1 1 d .
H30A H 0.4149 0.2229 0.4220 0.112 Uiso 1 1 calc R
H30B H 0.4514 0.2516 0.4751 0.112 Uiso 1 1 calc R
H30C H 0.4179 0.2749 0.4043 0.112 Uiso 1 1 calc R
C31 C 0.34656(9) 0.38188(7) 0.54756(17) 0.1010(8) Uani 1 1 d .
H31A H 0.3191 0.3650 0.5470 0.151 Uiso 1 1 calc R
H31B H 0.3400 0.4131 0.5578 0.151 Uiso 1 1 calc R
H31C H 0.3656 0.3711 0.5979 0.151 Uiso 1 1 calc R
C32 C 0.36890(9) 0.37665(9) 0.4587(2) 0.0995(8) Uani 1 1 d .
N1 N 0.31254(4) 0.40067(4) 0.85840(8) 0.0344(3) Uani 1 1 d .
N2 N 0.39336(4) 0.39197(4) 0.85906(8) 0.0353(3) Uani 1 1 d .
N3 N 0.31052(4) 0.32860(4) 0.81685(8) 0.0350(3) Uani 1 1 d .
N4 N 0.38976(4) 0.31765(4) 0.84901(8) 0.0345(3) Uani 1 1 d .
N5 N 0.38576(11) 0.37210(11) 0.3877(2) 0.1682(13) Uani 1 1 d .
O1 O 0.26575(3) 0.37890(3) 0.73567(7) 0.0458(3) Uani 1 1 d .
O2 O 0.44792(3) 0.35487(3) 0.77445(7) 0.0464(3) Uani 1 1 d .
O3 O 0.31627(4) 0.39568(5) 1.05634(7) 0.0652(4) Uani 1 1 d .
O4 O 0.39141(3) 0.39938(3) 1.04666(7) 0.0456(3) Uani 1 1 d .
O5 O 0.29867(4) 0.28169(4) 0.98227(8) 0.0631(3) Uani 1 1 d .
O6 O 0.36740(4) 0.29938(3) 1.03493(7) 0.0474(3) Uani 1 1 d .

loop_
_atom_site_aniso_label
_atom_site_aniso_U_11
_atom_site_aniso_U_22
_atom_site_aniso_U_33
_atom_site_aniso_U_23
_atom_site_aniso_U_13
_atom_site_aniso_U_12
C1 0.130(2) 0.1068(19) 0.0928(17) 0.0582(15) -0.0410(15) -0.0402(15)
C2 0.132(2) 0.125(2) 0.0588(13) 0.0280(13) 0.0066(13) -0.0564(16)
C3 0.0926(15) 0.0551(11) 0.0565(11) 0.0191(9) -0.0182(11) -0.0257(10)
C4 0.0666(11) 0.0408(9) 0.0619(11) 0.0104(8) -0.0137(9) -0.0092(8)
C5 0.0524(9) 0.0311(8) 0.0462(9) -0.0003(7) -0.0039(7) -0.0054(7)
C6 0.0530(9) 0.0340(8) 0.0430(9) -0.0014(7) 0.0007(7) -0.0105(7)
C7 0.0625(11) 0.0495(10) 0.0534(10) 0.0018(8) 0.0063(9) -0.0177(8)
C8 0.0960(16) 0.0592(11) 0.0496(11) 0.0106(9) -0.0002(10) -0.0348(10)
C9 0.0406(8) 0.0371(8) 0.0468(9) -0.0038(7) -0.0030(7) 0.0042(6)
C10 0.0397(8) 0.0407(8) 0.0431(9) -0.0053(7) 0.0028(7) -0.0087(6)
C11 0.0299(7) 0.0407(8) 0.0331(8) 0.0019(6) 0.0022(6) -0.0033(6)
C12 0.0322(7) 0.0433(8) 0.0278(7) -0.0008(6) -0.0035(6) -0.0011(6)
C13 0.0325(7) 0.0395(8) 0.0289(7) -0.0004(6) 0.0003(6) -0.0015(6)
C14 0.0406(9) 0.0451(9) 0.0323(8) -0.0029(6) -0.0008(7) 0.0019(7)
C15 0.0607(10) 0.0583(10) 0.0346(9) -0.0007(7) -0.0116(7) -0.0006(8)
C16 0.0892(14) 0.0587(11) 0.0478(10) -0.0031(9) -0.0053(10) -0.0060(10)
C17 0.0322(7) 0.0371(8) 0.0314(7) 0.0011(6) 0.0004(6) -0.0004(6)
C18 0.0432(9) 0.0416(8) 0.0376(8) 0.0022(6) 0.0019(7) 0.0008(7)
C19 0.0842(13) 0.0546(10) 0.0338(9) 0.0111(7) 0.0057(8) 0.0091(9)
C20 0.1206(19) 0.0969(17) 0.0578(13) 0.0204(11) -0.0323(13) 0.0062(13)
C21 0.0411(8) 0.0378(8) 0.0448(9) -0.0021(7) -0.0043(7) -0.0089(6)
C22 0.0444(8) 0.0370(8) 0.0421(9) 0.0019(6) 0.0004(7) 0.0046(6)
C23 0.0486(9) 0.0285(7) 0.0418(8) -0.0011(6) -0.0014(7) -0.0033(6)
C24 0.0534(10) 0.0398(9) 0.0474(10) -0.0046(7) -0.0082(8) -0.0011(7)
C25 0.0752(12) 0.0410(9) 0.0406(9) -0.0031(7) -0.0057(8) 0.0044(8)
C26 0.0669(11) 0.0403(9) 0.0417(9) -0.0006(7) 0.0053(8) 0.0025(8)
C27 0.0510(9) 0.0366(8) 0.0484(10) -0.0022(7) 0.0048(7) 0.0013(7)
C28 0.0483(9) 0.0273(7) 0.0404(8) -0.0008(6) -0.0008(7) 0.0000(6)
C29 0.1032(16) 0.0900(15) 0.0464(11) -0.0122(10) -0.0161(11) 0.0130(12)
C30 0.0902(15) 0.0823(14) 0.0518(11) -0.0058(10) 0.0162(10) 0.0061(11)
C31 0.141(2) 0.0675(14) 0.0944(18) -0.0060(13) 0.0224(16) -0.0126(14)
C32 0.109(2) 0.0909(18) 0.098(2) 0.0263(15) 0.0245(16) 0.0076(14)
N1 0.0339(6) 0.0340(6) 0.0353(6) -0.0002(5) -0.0034(5) -0.0005(5)
N2 0.0343(6) 0.0377(6) 0.0339(6) -0.0020(5) 0.0046(5) -0.0037(5)
N3 0.0335(6) 0.0350(6) 0.0364(6) -0.0012(5) -0.0038(5) -0.0022(5)
N4 0.0335(6) 0.0365(6) 0.0335(6) 0.0004(5) 0.0007(5) 0.0018(5)
N5 0.193(3) 0.185(3) 0.127(2) 0.046(2) 0.064(2) 0.035(2)
O1 0.0415(6) 0.0500(6) 0.0459(6) 0.0029(5) -0.0148(5) 0.0000(5)
O2 0.0349(6) 0.0563(7) 0.0480(6) -0.0048(5) 0.0096(5) -0.0015(5)
O3 0.0445(7) 0.1123(10) 0.0387(7) -0.0106(6) 0.0084(5) 0.0018(6)
O4 0.0433(6) 0.0604(7) 0.0332(6) -0.0055(5) -0.0062(4) -0.0029(5)
O5 0.0501(7) 0.0803(9) 0.0589(8) 0.0238(6) 0.0045(6) -0.0163(6)
O6 0.0572(7) 0.0494(6) 0.0357(6) 0.0093(5) -0.0043(5) -0.0025(5)

loop_
_atom_type_symbol
_atom_type_description
_atom_type_scat_dispersion_real
_atom_type_scat_dispersion_imag
_atom_type_scat_source
C C 0.0033 0.0016 'International Tables Vol C Tables 4.2.6.8 and 6.1.1.4'
H H 0.0000 0.0000 'International Tables Vol C Tables 4.2.6.8 and 6.1.1.4'
N N 0.0061 0.0033 'International Tables Vol C Tables 4.2.6.8 and 6.1.1.4'
O O 0.0106 0.0060 'International Tables Vol C Tables 4.2.6.8 and 6.1.1.4'

loop_
_geom_angle_atom_site_label_1
_geom_angle_atom_site_label_2
_geom_angle_atom_site_label_3
_geom_angle
C3 C1 H1A 109.5
C3 C1 H1B 109.5
H1A C1 H1B 109.5
C3 C1 H1C 109.5
H1A C1 H1C 109.5
H1B C1 H1C 109.5
C8 C2 H2A 109.5
C8 C2 H2B 109.5
H2A C2 H2B 109.5
C8 C2 H2C 109.5
H2A C2 H2C 109.5
H2B C2 H2C 109.5
C4 C3 C8 118.56(16)
C4 C3 C1 119.4(2)
C8 C3 C1 122.07(19)
C5 C4 C3 122.95(17)
C5 C4 H4 118.5
C3 C4 H4 118.5
C4 C5 C6 118.67(15)
C4 C5 C9 119.98(14)
C6 C5 C9 121.34(13)
C7 C6 C5 118.45(15)
C7 C6 C10 120.18(14)
C5 C6 C10 121.37(13)
C6 C7 C8 122.55(17)
C6 C7 H7 118.7
C8 C7 H7 118.7
C3 C8 C7 118.76(16)
C3 C8 C2 121.44(19)
C7 C8 C2 119.8(2)
N1 C9 C5 114.15(11)
N1 C9 H9A 108.7
C5 C9 H9A 108.7
N1 C9 H9B 108.7
C5 C9 H9B 108.7
H9A C9 H9B 107.6
N2 C10 C6 113.71(11)
N2 C10 H10A 108.8
C6 C10 H10A 108.8
N2 C10 H10B 108.8
C6 C10 H10B 108.8
H10A C10 H10B 107.7
O1 C11 N3 126.22(13)
O1 C11 N1 125.78(13)
N3 C11 N1 107.96(11)
O2 C12 N2 126.22(13)
O2 C12 N4 125.38(13)
N2 C12 N4 108.35(11)
N1 C13 N2 113.65(11)
N1 C13 C14 110.22(11)
N2 C13 C14 113.87(11)
N1 C13 C17 103.07(10)
N2 C13 C17 101.99(10)
C14 C13 C17 113.34(11)
O3 C14 O4 126.77(13)
O3 C14 C13 121.61(13)
O4 C14 C13 111.52(12)
O4 C15 C16 111.36(13)
O4 C15 H15A 109.4
C16 C15 H15A 109.4
O4 C15 H15B 109.4
C16 C15 H15B 109.4
H15A C15 H15B 108.0
C15 C16 H16A 109.5
C15 C16 H16B 109.5
H16A C16 H16B 109.5
C15 C16 H16C 109.5
H16A C16 H16C 109.5
H16B C16 H16C 109.5
N3 C17 N4 114.10(11)
N3 C17 C18 110.46(11)
N4 C17 C18 111.34(11)
N3 C17 C13 102.04(10)
N4 C17 C13 102.81(10)
C18 C17 C13 115.71(11)
O5 C18 O6 125.84(14)
O5 C18 C17 123.48(13)
O6 C18 C17 110.66(12)
O6 C19 C20 107.33(15)
O6 C19 H19A 110.2
C20 C19 H19A 110.2
O6 C19 H19B 110.2
C20 C19 H19B 110.2
H19A C19 H19B 108.5
C19 C20 H20A 109.5
C19 C20 H20B 109.5
H20A C20 H20B 109.5
C19 C20 H20C 109.5
H20A C20 H20C 109.5
H20B C20 H20C 109.5
N3 C21 C23 113.87(11)
N3 C21 H21A 108.8
C23 C21 H21A 108.8
N3 C21 H21B 108.8
C23 C21 H21B 108.8
H21A C21 H21B 107.7
N4 C22 C28 115.13(11)
N4 C22 H22A 108.5
C28 C22 H22A 108.5
N4 C22 H22B 108.5
C28 C22 H22B 108.5
H22A C22 H22B 107.5
C24 C23 C28 118.80(14)
C24 C23 C21 119.98(13)
C28 C23 C21 121.22(13)
C23 C24 C25 122.53(15)
C23 C24 H24 118.7
C25 C24 H24 118.7
C24 C25 C26 118.70(15)
C24 C25 C29 119.89(16)
C26 C25 C29 121.41(16)
C27 C26 C25 118.62(15)
C27 C26 C30 119.94(16)
C25 C26 C30 121.44(15)
C28 C27 C26 122.75(15)
C28 C27 H27 118.6
C26 C27 H27 118.6
C27 C28 C23 118.48(14)
C27 C28 C22 119.76(13)
C23 C28 C22 121.75(13)
C25 C29 H29A 109.5
C25 C29 H29B 109.5
H29A C29 H29B 109.5
C25 C29 H29C 109.5
H29A C29 H29C 109.5
H29B C29 H29C 109.5
C26 C30 H30A 109.5
C26 C30 H30B 109.5
H30A C30 H30B 109.5
C26 C30 H30C 109.5
H30A C30 H30C 109.5
H30B C30 H30C 109.5
C32 C31 H31A 109.5
C32 C31 H31B 109.5
H31A C31 H31B 109.5
C32 C31 H31C 109.5
H31A C31 H31C 109.5
H31B C31 H31C 109.5
N5 C32 C31 178.5(4)
C11 N1 C13 111.38(11)
C11 N1 C9 120.71(11)
C13 N1 C9 121.06(11)
C12 N2 C13 113.21(11)
C12 N2 C10 123.01(11)
C13 N2 C10 122.88(11)
C11 N3 C17 113.17(11)
C11 N3 C21 123.26(11)
C17 N3 C21 123.00(11)
C12 N4 C17 111.32(11)
C12 N4 C22 120.43(11)
C17 N4 C22 120.48(11)
C14 O4 C15 116.59(12)
C18 O6 C19 116.39(12)

loop_
_geom_bond_atom_site_label_1
_geom_bond_atom_site_label_2
_geom_bond_distance
C1 C3 1.522(3)
C1 H1A 0.9600
C1 H1B 0.9600
C1 H1C 0.9600
C2 C8 1.521(3)
C2 H2A 0.9600
C2 H2B 0.9600
C2 H2C 0.9600
C3 C4 1.387(3)
C3 C8 1.388(3)
C4 C5 1.382(2)
C4 H4 0.9300
C5 C6 1.395(2)
C5 C9 1.512(2)
C6 C7 1.389(2)
C6 C10 1.513(2)
C7 C8 1.391(3)
C7 H7 0.9300
C9 N1 1.4543(17)
C9 H9A 0.9700
C9 H9B 0.9700
C10 N2 1.4576(17)
C10 H10A 0.9700
C10 H10B 0.9700
C11 O1 1.2130(15)
C11 N3 1.3707(17)
C11 N1 1.3784(17)
C12 O2 1.2148(16)
C12 N2 1.3571(17)
C12 N4 1.3792(17)
C13 N1 1.4428(17)
C13 N2 1.4478(16)
C13 C14 1.5423(19)
C13 C17 1.5819(18)
C14 O3 1.1888(17)
C14 O4 1.3193(17)
C15 O4 1.4685(17)
C15 C16 1.488(2)
C15 H15A 0.9700
C15 H15B 0.9700
C16 H16A 0.9600
C16 H16B 0.9600
C16 H16C 0.9600
C17 N3 1.4430(17)
C17 N4 1.4443(16)
C17 C18 1.5450(19)
C18 O5 1.1951(17)
C18 O6 1.3172(17)
C19 O6 1.4541(17)
C19 C20 1.486(3)
C19 H19A 0.9700
C19 H19B 0.9700
C20 H20A 0.9600
C20 H20B 0.9600
C20 H20C 0.9600
C21 N3 1.4547(17)
C21 C23 1.513(2)
C21 H21A 0.9700
C21 H21B 0.9700
C22 N4 1.4585(17)
C22 C28 1.511(2)
C22 H22A 0.9700
C22 H22B 0.9700
C23 C24 1.385(2)
C23 C28 1.401(2)
C24 C25 1.389(2)
C24 H24 0.9300
C25 C26 1.395(2)
C25 C29 1.509(2)
C26 C27 1.390(2)
C26 C30 1.508(2)
C27 C28 1.384(2)
C27 H27 0.9300
C29 H29A 0.9600
C29 H29B 0.9600
C29 H29C 0.9600
C30 H30A 0.9600
C30 H30B 0.9600
C30 H30C 0.9600
C31 C32 1.422(3)
C31 H31A 0.9600
C31 H31B 0.9600
C31 H31C 0.9600
C32 N5 1.124(3)

loop_
_geom_hbond_atom_site_label_D
_geom_hbond_atom_site_label_H
_geom_hbond_atom_site_label_A
_geom_hbond_distance_DH
_geom_hbond_distance_HA
_geom_hbond_distance_DA
_geom_hbond_angle_DHA
_geom_hbond_site_symmetry_A
C22 H22A O2 0.97 2.52 3.3621(18) 145.1 16_657
C10 H10B O1 0.97 2.39 3.2920(18) 154.2 3
C9 H9A O1 0.97 2.51 3.3911(18) 150.9 3

loop_
_geom_torsion_atom_site_label_1
_geom_torsion_atom_site_label_2
_geom_torsion_atom_site_label_3
_geom_torsion_atom_site_label_4
_geom_torsion
C8 C3 C4 C5 1.7(3)
C1 C3 C4 C5 -178.44(18)
C3 C4 C5 C6 0.5(2)
C3 C4 C5 C9 -179.50(15)
C4 C5 C6 C7 -1.6(2)
C9 C5 C6 C7 178.34(13)
C4 C5 C6 C10 178.11(14)
C9 C5 C6 C10 -1.9(2)
C5 C6 C7 C8 0.7(2)
C10 C6 C7 C8 -179.10(15)
C4 C3 C8 C7 -2.6(3)
C1 C3 C8 C7 177.51(18)
C4 C3 C8 C2 176.36(18)
C1 C3 C8 C2 -3.5(3)
C6 C7 C8 C3 1.5(3)
C6 C7 C8 C2 -177.50(17)
C4 C5 C9 N1 121.15(14)
C6 C5 C9 N1 -58.83(18)
C7 C6 C10 N2 -120.78(15)
C5 C6 C10 N2 59.47(18)
N1 C13 C14 O3 36.63(19)
N2 C13 C14 O3 165.70(14)
C17 C13 C14 O3 -78.29(17)
N1 C13 C14 O4 -146.80(11)
N2 C13 C14 O4 -17.73(16)
C17 C13 C14 O4 98.28(13)
N1 C13 C17 N3 10.28(12)
N2 C13 C17 N3 -107.77(11)
C14 C13 C17 N3 129.39(11)
N1 C13 C17 N4 128.75(10)
N2 C13 C17 N4 10.70(12)
C14 C13 C17 N4 -112.14(12)
N1 C13 C17 C18 -109.68(12)
N2 C13 C17 C18 132.27(11)
C14 C13 C17 C18 9.44(16)
N3 C17 C18 O5 -2.5(2)
N4 C17 C18 O5 -130.37(15)
C13 C17 C18 O5 112.74(16)
N3 C17 C18 O6 176.13(11)
N4 C17 C18 O6 48.28(15)
C13 C17 C18 O6 -68.61(15)
N3 C21 C23 C24 -125.50(14)
N3 C21 C23 C28 53.96(18)
C28 C23 C24 C25 -1.4(2)
C21 C23 C24 C25 178.03(13)
C23 C24 C25 C26 -1.7(2)
C23 C24 C25 C29 178.30(15)
C24 C25 C26 C27 2.9(2)
C29 C25 C26 C27 -177.13(15)
C24 C25 C26 C30 -177.50(15)
C29 C25 C26 C30 2.4(2)
C25 C26 C27 C28 -1.0(2)
C30 C26 C27 C28 179.44(15)
C26 C27 C28 C23 -2.2(2)
C26 C27 C28 C22 176.45(13)
C24 C23 C28 C27 3.36(19)
C21 C23 C28 C27 -176.11(12)
C24 C23 C28 C22 -175.26(12)
C21 C23 C28 C22 5.27(19)
N4 C22 C28 C27 119.10(14)
N4 C22 C28 C23 -62.29(17)
O1 C11 N1 C13 -167.05(13)
N3 C11 N1 C13 15.03(14)
O1 C11 N1 C9 -15.7(2)
N3 C11 N1 C9 166.33(11)
N2 C13 N1 C11 93.86(13)
C14 C13 N1 C11 -136.94(11)
C17 C13 N1 C11 -15.68(13)
N2 C13 N1 C9 -57.33(15)
C14 C13 N1 C9 71.87(15)
C17 C13 N1 C9 -166.87(11)
C5 C9 N1 C11 -71.13(16)
C5 C9 N1 C13 77.41(16)
O2 C12 N2 C13 175.78(13)
N4 C12 N2 C13 -6.61(15)
O2 C12 N2 C10 6.4(2)
N4 C12 N2 C10 -175.97(11)
N1 C13 N2 C12 -113.15(13)
C14 C13 N2 C12 119.52(12)
C17 C13 N2 C12 -2.95(14)
N1 C13 N2 C10 56.23(16)
C14 C13 N2 C10 -71.10(16)
C17 C13 N2 C10 166.43(11)
C6 C10 N2 C12 93.61(16)
C6 C10 N2 C13 -74.74(16)
O1 C11 N3 C17 174.61(13)
N1 C11 N3 C17 -7.48(15)
O1 C11 N3 C21 3.0(2)
N1 C11 N3 C21 -179.13(11)
N4 C17 N3 C11 -112.23(12)
C18 C17 N3 C11 121.45(12)
C13 C17 N3 C11 -2.12(14)
N4 C17 N3 C21 59.44(16)
C18 C17 N3 C21 -66.88(15)
C13 C17 N3 C21 169.55(11)
C23 C21 N3 C11 94.26(15)
C23 C21 N3 C17 -76.57(16)
O2 C12 N4 C17 -167.86(13)
N2 C12 N4 C17 14.50(15)
O2 C12 N4 C22 -18.5(2)
N2 C12 N4 C22 163.91(11)
N3 C17 N4 C12 94.06(13)
C18 C17 N4 C12 -140.08(11)
C13 C17 N4 C12 -15.58(13)
N3 C17 N4 C22 -55.33(15)
C18 C17 N4 C22 70.53(15)
C13 C17 N4 C22 -164.97(11)
C28 C22 N4 C12 -72.50(16)
C28 C22 N4 C17 74.13(16)
O3 C14 O4 C15 6.3(2)
C13 C14 O4 C15 -170.05(12)
C16 C15 O4 C14 -93.68(16)
O5 C18 O6 C19 0.2(2)
C17 C18 O6 C19 -178.46(12)
C20 C19 O6 C18 169.65(14)
